data_8103076
loop_
_publ_author_name
'Jian-Bao Li'
'Ye-Lan Xiao'
'Man-Hua Wu'
'Yu-Han Jiang'
'Qiong-Hua Jin'
'Cun-Lin Zhang'

_publ_section_title
;
 Crystal structure of bis(triphenylphospine-\kP)bis(m-chloro-\kCl)
 bis(isoquinoline-kN)copper(I), [CuCl(PC18H15)(i-C9H7N)]2
;
_journal_issue 1
_journal_name_full 'Zeitschrift f\"ur Kristallographie - New Crystal Structures'
_journal_page_first 97
_journal_volume 226
_journal_year 2011
_chemical_formula_sum 'C54 H44 Cl2 Cu2 N2 P2'
_chemical_formula_weight 980.83
_space_group_IT_number 15
_symmetry_cell_setting monoclinic
_symmetry_space_group_name_Hall '-C 2yc'
_symmetry_space_group_name_H-M 'C 1 2/c 1'
_atom_sites_solution_hydrogens geom
_atom_sites_solution_primary direct
_atom_sites_solution_secondary difmap
_audit_creation_method SHELXL-97
_cell_angle_alpha 90.00
_cell_angle_beta 115.719(2)
_cell_angle_gamma 90.00
_cell_formula_units_Z 4
_cell_length_a 27.870(2)
_cell_length_b 9.9060(10)
_cell_length_c 18.5951(17)
_cell_measurement_reflns_used 3802
_cell_measurement_temperature 298(2)
_cell_measurement_theta_max 25.547
_cell_measurement_theta_min 2.347
_cell_volume 4625.2(7)
_computing_cell_refinement 'SAINT-Plus (Bruker, 2007)'
_computing_data_collection 'SMART (Bruker, 2007)'
_computing_data_reduction 'SAINT-Plus (Bruker, 2007)'
_computing_molecular_graphics 'SHELXTL (Sheldrick, 2008)'
_computing_publication_material 'SHELXTL (Sheldrick, 2008)'
_computing_structure_refinement 'SHELXL-97 (Sheldrick, 2008)'
_computing_structure_solution 'SHELXS-97 (Sheldrick, 2008)'
_diffrn_ambient_temperature 298(2)
_diffrn_measured_fraction_theta_full 0.996
_diffrn_measured_fraction_theta_max 0.996
_diffrn_measurement_device_type 'Bruker CCD area detector'
_diffrn_measurement_method 'phi and omega scans'
_diffrn_radiation_monochromator graphite
_diffrn_radiation_source 'fine-focus sealed tube'
_diffrn_radiation_type MoK\a
_diffrn_radiation_wavelength 0.71073
_diffrn_reflns_av_R_equivalents 0.0351
_diffrn_reflns_av_sigmaI/netI 0.0405
_diffrn_reflns_limit_h_max 33
_diffrn_reflns_limit_h_min -22
_diffrn_reflns_limit_k_max 11
_diffrn_reflns_limit_k_min -11
_diffrn_reflns_limit_l_max 21
_diffrn_reflns_limit_l_min -22
_diffrn_reflns_number 11301
_diffrn_reflns_theta_full 25.02
_diffrn_reflns_theta_max 25.02
_diffrn_reflns_theta_min 2.35
_exptl_absorpt_coefficient_mu 1.144
_exptl_absorpt_correction_T_max 0.7630
_exptl_absorpt_correction_T_min 0.6098
_exptl_absorpt_correction_type multi-scan
_exptl_absorpt_process_details sadabs
_exptl_crystal_colour yellow
_exptl_crystal_density_diffrn 1.409
_exptl_crystal_density_meas ?
_exptl_crystal_density_method 'not measured'
_exptl_crystal_description block
_exptl_crystal_F_000 2016
_exptl_crystal_size_max 0.48
_exptl_crystal_size_mid 0.33
_exptl_crystal_size_min 0.25
_refine_diff_density_max 0.313
_refine_diff_density_min -0.245
_refine_diff_density_rms 0.053
_refine_ls_extinction_method none
_refine_ls_goodness_of_fit_ref 1.067
_refine_ls_hydrogen_treatment constr
_refine_ls_matrix_type full
_refine_ls_number_parameters 280
_refine_ls_number_reflns 4068
_refine_ls_number_restraints 0
_refine_ls_restrained_S_all 1.067
_refine_ls_R_factor_all 0.0567
_refine_ls_R_factor_gt 0.0323
_refine_ls_shift/su_max 0.001
_refine_ls_shift/su_mean 0.000
_refine_ls_structure_factor_coef Fsqd
_refine_ls_weighting_details 'calc w=1/[\s^2^(Fo^2^)+(0.0275P)^2^+3.6569P] where P=(Fo^2^+2Fc^2^)/3'
_refine_ls_weighting_scheme calc
_refine_ls_wR_factor_gt 0.0663
_refine_ls_wR_factor_ref 0.0780
_reflns_number_gt 2986
_reflns_number_total 4068
_reflns_threshold_expression >2sigma(I)
_cod_data_source_file 1267-3257.cff
_cod_data_source_block 101004e
_cod_depositor_comments
;
The following automatic conversions were performed:

'_symmetry_cell_setting' value 'Monoclinic' changed to 'monoclinic'
according to /home/saulius/struct/CIF-dictionaries/cif_core.dic
dictionary named 'cif_core.dic' version 2.4.1 from 2010-06-29.

Automatic conversion script
Id: cif_fix_values 1715 2011-07-08 13:25:40Z adriana 

The following automatic conversions were performed:

'_exptl_crystal_density_meas' value 'not measured' was changed to '?'
- the value is perceived as not measured.

Automatic conversion script
Id: cif_fix_values 3008 2015-01-20 13:52:24Z robertas 
;
_cod_original_sg_symbol_H-M C2/c
_cod_database_code 8103076

loop_
_symmetry_equiv_pos_as_xyz
'x, y, z'
'-x, y, -z+1/2'
'x+1/2, y+1/2, z'
'-x+1/2, y+1/2, -z+1/2'
'-x, -y, -z'
'x, -y, z-1/2'
'-x+1/2, -y+1/2, -z'
'x+1/2, -y+1/2, z-1/2'

loop_
_atom_site_label
_atom_site_type_symbol
_atom_site_fract_x
_atom_site_fract_y
_atom_site_fract_z
_atom_site_U_iso_or_equiv
_atom_site_adp_type
_atom_site_occupancy
_atom_site_symmetry_multiplicity
_atom_site_calc_flag
_atom_site_refinement_flags
Cu1 Cu 0.456954(13) 0.43332(3) 0.51918(2) 0.04049(12) Uani 1 1 d .
Cl1 Cl 0.51935(3) 0.60575(7) 0.58976(4) 0.04273(19) Uani 1 1 d .
P1 P 0.37472(3) 0.49779(7) 0.48616(4) 0.03238(17) Uani 1 1 d .
N1 N 0.48688(9) 0.2625(2) 0.58800(13) 0.0382(5) Uani 1 1 d .
C1 C 0.52161(10) 0.2677(3) 0.66341(16) 0.0368(6) Uani 1 1 d .
H1 H 0.5310 0.3523 0.6870 0.044 Uiso 1 1 calc R
C2 C 0.47264(12) 0.1366(3) 0.55501(17) 0.0472(8) Uani 1 1 d .
H2 H 0.4479 0.1306 0.5019 0.057 Uiso 1 1 calc R
C3 C 0.49249(12) 0.0211(3) 0.59523(18) 0.0482(8) Uani 1 1 d .
H3 H 0.4810 -0.0616 0.5698 0.058 Uiso 1 1 calc R
C4 C 0.53067(11) 0.0248(3) 0.67567(17) 0.0415(7) Uani 1 1 d .
C5 C 0.54559(10) 0.1539(3) 0.71094(15) 0.0349(6) Uani 1 1 d .
C6 C 0.58357(11) 0.1639(3) 0.79124(17) 0.0461(7) Uani 1 1 d .
H6 H 0.5931 0.2484 0.8151 0.055 Uiso 1 1 calc R
C7 C 0.60625(13) 0.0514(3) 0.83382(19) 0.0583(9) Uani 1 1 d .
H7 H 0.6314 0.0589 0.8867 0.070 Uiso 1 1 calc R
C8 C 0.59187(14) -0.0762(3) 0.7983(2) 0.0636(10) Uani 1 1 d .
H8 H 0.6079 -0.1526 0.8280 0.076 Uiso 1 1 calc R
C9 C 0.55524(14) -0.0905(3) 0.7218(2) 0.0572(9) Uani 1 1 d .
H9 H 0.5462 -0.1762 0.6996 0.069 Uiso 1 1 calc R
C10 C 0.35949(10) 0.6784(2) 0.46726(15) 0.0331(6) Uani 1 1 d .
C11 C 0.38617(11) 0.7508(3) 0.43200(17) 0.0445(7) Uani 1 1 d .
H11 H 0.4115 0.7083 0.4199 0.053 Uiso 1 1 calc R
C12 C 0.37507(12) 0.8867(3) 0.41480(19) 0.0546(9) Uani 1 1 d .
H12 H 0.3929 0.9349 0.3909 0.066 Uiso 1 1 calc R
C13 C 0.33812(13) 0.9503(3) 0.43281(18) 0.0532(8) Uani 1 1 d .
H13 H 0.3309 1.0414 0.4209 0.064 Uiso 1 1 calc R
C14 C 0.31170(12) 0.8809(3) 0.46824(18) 0.0514(8) Uani 1 1 d .
H14 H 0.2866 0.9244 0.4806 0.062 Uiso 1 1 calc R
C15 C 0.32259(11) 0.7449(3) 0.48568(16) 0.0425(7) Uani 1 1 d .
H15 H 0.3048 0.6977 0.5101 0.051 Uiso 1 1 calc R
C16 C 0.35358(10) 0.4678(2) 0.56500(15) 0.0332(6) Uani 1 1 d .
C17 C 0.38432(12) 0.5289(3) 0.63877(16) 0.0436(7) Uani 1 1 d .
H17 H 0.4145 0.5782 0.6458 0.052 Uiso 1 1 calc R
C18 C 0.37033(13) 0.5166(3) 0.70085(17) 0.0498(8) Uani 1 1 d .
H18 H 0.3905 0.5595 0.7491 0.060 Uiso 1 1 calc R
C19 C 0.32651(13) 0.4410(3) 0.69191(19) 0.0541(8) Uani 1 1 d .
H19 H 0.3170 0.4336 0.7339 0.065 Uiso 1 1 calc R
C20 C 0.29708(12) 0.3769(3) 0.62090(18) 0.0497(8) Uani 1 1 d .
H20 H 0.2681 0.3239 0.6153 0.060 Uiso 1 1 calc R
C21 C 0.31011(11) 0.3905(3) 0.55754(17) 0.0406(7) Uani 1 1 d .
H21 H 0.2896 0.3475 0.5095 0.049 Uiso 1 1 calc R
C22 C 0.32358(10) 0.4203(2) 0.39583(15) 0.0330(6) Uani 1 1 d .
C23 C 0.27077(10) 0.4617(3) 0.35938(16) 0.0409(7) Uani 1 1 d .
H23 H 0.2593 0.5304 0.3823 0.049 Uiso 1 1 calc R
C24 C 0.23514(12) 0.4018(3) 0.28937(17) 0.0491(8) Uani 1 1 d .
H24 H 0.1998 0.4296 0.2658 0.059 Uiso 1 1 calc R
C25 C 0.25181(13) 0.3014(3) 0.25451(17) 0.0494(8) Uani 1 1 d .
H25 H 0.2277 0.2619 0.2072 0.059 Uiso 1 1 calc R
C26 C 0.30392(13) 0.2591(3) 0.28928(17) 0.0484(8) Uani 1 1 d .
H26 H 0.3151 0.1910 0.2657 0.058 Uiso 1 1 calc R
C27 C 0.33970(11) 0.3185(3) 0.35964(16) 0.0403(7) Uani 1 1 d .
H27 H 0.3750 0.2898 0.3830 0.048 Uiso 1 1 calc R

loop_
_atom_site_aniso_label
_atom_site_aniso_U_11
_atom_site_aniso_U_22
_atom_site_aniso_U_33
_atom_site_aniso_U_23
_atom_site_aniso_U_13
_atom_site_aniso_U_12
Cu1 0.0348(2) 0.0429(2) 0.0403(2) 0.00166(16) 0.01301(16) 0.00257(15)
Cl1 0.0461(4) 0.0462(4) 0.0355(4) -0.0088(3) 0.0173(3) -0.0085(3)
P1 0.0314(4) 0.0325(4) 0.0313(4) 0.0004(3) 0.0117(3) 0.0003(3)
N1 0.0417(13) 0.0371(13) 0.0367(14) 0.0001(11) 0.0180(11) -0.0015(11)
C1 0.0436(16) 0.0309(14) 0.0377(17) -0.0033(12) 0.0193(14) -0.0048(12)
C2 0.0533(19) 0.0457(18) 0.0361(17) -0.0048(14) 0.0134(14) -0.0051(15)
C3 0.062(2) 0.0368(16) 0.0457(18) -0.0103(14) 0.0234(16) -0.0090(14)
C4 0.0514(18) 0.0381(15) 0.0411(17) -0.0026(13) 0.0259(15) -0.0003(13)
C5 0.0380(15) 0.0372(15) 0.0338(15) 0.0008(12) 0.0195(13) -0.0011(12)
C6 0.0499(18) 0.0428(17) 0.0423(18) 0.0008(14) 0.0169(15) -0.0042(14)
C7 0.058(2) 0.058(2) 0.0458(19) 0.0112(17) 0.0105(16) 0.0012(17)
C8 0.073(2) 0.045(2) 0.064(2) 0.0179(17) 0.022(2) 0.0168(17)
C9 0.078(2) 0.0333(16) 0.058(2) 0.0014(15) 0.0274(19) 0.0056(16)
C10 0.0313(14) 0.0336(14) 0.0303(14) -0.0012(12) 0.0096(12) -0.0038(12)
C11 0.0365(16) 0.0507(18) 0.0463(18) 0.0048(15) 0.0180(14) -0.0024(14)
C12 0.0508(19) 0.0502(19) 0.056(2) 0.0143(16) 0.0166(16) -0.0131(16)
C13 0.059(2) 0.0355(16) 0.050(2) 0.0049(14) 0.0103(17) -0.0025(15)
C14 0.061(2) 0.0400(17) 0.052(2) 0.0008(15) 0.0234(17) 0.0086(15)
C15 0.0492(18) 0.0377(16) 0.0430(18) 0.0060(14) 0.0223(15) 0.0023(14)
C16 0.0373(15) 0.0300(14) 0.0298(15) 0.0023(11) 0.0122(12) 0.0055(12)
C17 0.0492(18) 0.0389(16) 0.0391(17) -0.0019(13) 0.0157(15) -0.0019(13)
C18 0.069(2) 0.0446(17) 0.0331(17) -0.0054(14) 0.0192(16) 0.0063(16)
C19 0.073(2) 0.0549(19) 0.047(2) 0.0074(16) 0.0377(18) 0.0119(18)
C20 0.0507(19) 0.0527(18) 0.052(2) 0.0094(16) 0.0281(16) 0.0005(15)
C21 0.0440(17) 0.0417(16) 0.0343(16) 0.0029(13) 0.0153(14) -0.0008(13)
C22 0.0379(15) 0.0324(14) 0.0278(14) 0.0042(12) 0.0133(12) -0.0040(12)
C23 0.0380(16) 0.0435(16) 0.0360(16) 0.0021(13) 0.0111(13) 0.0018(13)
C24 0.0410(17) 0.0518(18) 0.0416(18) 0.0069(15) 0.0057(14) -0.0015(14)
C25 0.059(2) 0.0472(18) 0.0310(16) 0.0018(14) 0.0091(15) -0.0144(15)
C26 0.065(2) 0.0395(16) 0.0435(18) -0.0090(14) 0.0256(17) -0.0079(15)
C27 0.0442(17) 0.0358(15) 0.0390(17) 0.0001(13) 0.0162(14) -0.0035(13)

loop_
_atom_type_symbol
_atom_type_description
_atom_type_scat_dispersion_real
_atom_type_scat_dispersion_imag
_atom_type_scat_source
C C 0.0033 0.0016 'International Tables Vol C Tables 4.2.6.8 and 6.1.1.4'
H H 0.0000 0.0000 'International Tables Vol C Tables 4.2.6.8 and 6.1.1.4'
N N 0.0061 0.0033 'International Tables Vol C Tables 4.2.6.8 and 6.1.1.4'
P P 0.1023 0.0942 'International Tables Vol C Tables 4.2.6.8 and 6.1.1.4'
Cl Cl 0.1484 0.1585 'International Tables Vol C Tables 4.2.6.8 and 6.1.1.4'
Cu Cu 0.3201 1.2651 'International Tables Vol C Tables 4.2.6.8 and 6.1.1.4'

loop_
_geom_angle_atom_site_label_1
_geom_angle_atom_site_label_2
_geom_angle_atom_site_label_3
_geom_angle
_geom_angle_site_symmetry_3
N1 Cu1 P1 120.23(7) .
N1 Cu1 Cl1 104.11(6) .
P1 Cu1 Cl1 111.67(3) .
N1 Cu1 Cl1 101.78(7) 5_666
P1 Cu1 Cl1 116.34(3) 5_666
Cl1 Cu1 Cl1 100.18(2) 5_666
Cu1 Cl1 Cu1 79.82(2) 5_666
C16 P1 C22 105.90(12) .
C16 P1 C10 100.57(12) .
C22 P1 C10 102.07(11) .
C16 P1 Cu1 112.94(8) .
C22 P1 Cu1 115.89(9) .
C10 P1 Cu1 117.62(9) .
C1 N1 C2 116.7(2) .
C1 N1 Cu1 122.78(18) .
C2 N1 Cu1 120.49(18) .
N1 C1 C5 124.6(2) .
N1 C1 H1 117.7 .
C5 C1 H1 117.7 .
C3 C2 N1 123.7(3) .
C3 C2 H2 118.1 .
N1 C2 H2 118.1 .
C2 C3 C4 120.4(3) .
C2 C3 H3 119.8 .
C4 C3 H3 119.8 .
C3 C4 C9 124.5(3) .
C3 C4 C5 116.7(2) .
C9 C4 C5 118.7(3) .
C1 C5 C6 122.8(2) .
C1 C5 C4 117.9(2) .
C6 C5 C4 119.3(2) .
C7 C6 C5 120.4(3) .
C7 C6 H6 119.8 .
C5 C6 H6 119.8 .
C6 C7 C8 120.1(3) .
C6 C7 H7 120.0 .
C8 C7 H7 120.0 .
C9 C8 C7 121.5(3) .
C9 C8 H8 119.3 .
C7 C8 H8 119.3 .
C8 C9 C4 120.0(3) .
C8 C9 H9 120.0 .
C4 C9 H9 120.0 .
C15 C10 C11 118.7(2) .
C15 C10 P1 123.4(2) .
C11 C10 P1 117.9(2) .
C10 C11 C12 120.0(3) .
C10 C11 H11 120.0 .
C12 C11 H11 120.0 .
C13 C12 C11 120.5(3) .
C13 C12 H12 119.8 .
C11 C12 H12 119.8 .
C12 C13 C14 120.4(3) .
C12 C13 H13 119.8 .
C14 C13 H13 119.8 .
C13 C14 C15 119.5(3) .
C13 C14 H14 120.3 .
C15 C14 H14 120.3 .
C10 C15 C14 121.0(3) .
C10 C15 H15 119.5 .
C14 C15 H15 119.5 .
C21 C16 C17 118.2(3) .
C21 C16 P1 125.5(2) .
C17 C16 P1 116.3(2) .
C18 C17 C16 120.5(3) .
C18 C17 H17 119.7 .
C16 C17 H17 119.7 .
C17 C18 C19 120.4(3) .
C17 C18 H18 119.8 .
C19 C18 H18 119.8 .
C20 C19 C18 119.7(3) .
C20 C19 H19 120.1 .
C18 C19 H19 120.1 .
C19 C20 C21 120.5(3) .
C19 C20 H20 119.8 .
C21 C20 H20 119.8 .
C20 C21 C16 120.6(3) .
C20 C21 H21 119.7 .
C16 C21 H21 119.7 .
C23 C22 C27 118.3(2) .
C23 C22 P1 124.2(2) .
C27 C22 P1 117.4(2) .
C24 C23 C22 120.6(3) .
C24 C23 H23 119.7 .
C22 C23 H23 119.7 .
C25 C24 C23 120.2(3) .
C25 C24 H24 119.9 .
C23 C24 H24 119.9 .
C24 C25 C26 120.2(3) .
C24 C25 H25 119.9 .
C26 C25 H25 119.9 .
C25 C26 C27 119.7(3) .
C25 C26 H26 120.1 .
C27 C26 H26 120.1 .
C26 C27 C22 120.9(3) .
C26 C27 H27 119.6 .
C22 C27 H27 119.6 .

loop_
_geom_bond_atom_site_label_1
_geom_bond_atom_site_label_2
_geom_bond_distance
_geom_bond_site_symmetry_2
Cu1 N1 2.066(2) .
Cu1 P1 2.1945(8) .
Cu1 Cl1 2.3840(7) .
Cu1 Cl1 2.4189(8) 5_666
Cl1 Cu1 2.4189(8) 5_666
P1 C16 1.826(3) .
P1 C22 1.834(3) .
P1 C10 1.837(3) .
N1 C1 1.314(3) .
N1 C2 1.370(3) .
C1 C5 1.409(4) .
C1 H1 0.9300 .
C2 C3 1.348(4) .
C2 H2 0.9300 .
C3 C4 1.410(4) .
C3 H3 0.9300 .
C4 C9 1.414(4) .
C4 C5 1.415(4) .
C5 C6 1.410(4) .
C6 C7 1.354(4) .
C6 H6 0.9300 .
C7 C8 1.402(4) .
C7 H7 0.9300 .
C8 C9 1.351(4) .
C8 H8 0.9300 .
C9 H9 0.9300 .
C10 C15 1.383(4) .
C10 C11 1.386(4) .
C11 C12 1.388(4) .
C11 H11 0.9300 .
C12 C13 1.367(4) .
C12 H12 0.9300 .
C13 C14 1.368(4) .
C13 H13 0.9300 .
C14 C15 1.388(4) .
C14 H14 0.9300 .
C15 H15 0.9300 .
C16 C21 1.388(4) .
C16 C17 1.401(4) .
C17 C18 1.375(4) .
C17 H17 0.9300 .
C18 C19 1.380(4) .
C18 H18 0.9300 .
C19 C20 1.371(4) .
C19 H19 0.9300 .
C20 C21 1.382(4) .
C20 H20 0.9300 .
C21 H21 0.9300 .
C22 C23 1.388(4) .
C22 C27 1.391(4) .
C23 C24 1.382(4) .
C23 H23 0.9300 .
C24 C25 1.373(4) .
C24 H24 0.9300 .
C25 C26 1.374(4) .
C25 H25 0.9300 .
C26 C27 1.385(4) .
C26 H26 0.9300 .
C27 H27 0.9300 .

loop_
_geom_torsion_atom_site_label_1
_geom_torsion_atom_site_label_2
_geom_torsion_atom_site_label_3
_geom_torsion_atom_site_label_4
_geom_torsion
_geom_torsion_site_symmetry_1
_geom_torsion_site_symmetry_4
N1 Cu1 Cl1 Cu1 105.01(7) . 5_666
P1 Cu1 Cl1 Cu1 -123.81(3) . 5_666
Cl1 Cu1 Cl1 Cu1 0.0 5_666 5_666
N1 Cu1 P1 C16 36.17(12) . .
Cl1 Cu1 P1 C16 -86.18(9) . .
Cl1 Cu1 P1 C16 159.68(9) 5_666 .
N1 Cu1 P1 C22 -86.24(12) . .
Cl1 Cu1 P1 C22 151.41(9) . .
Cl1 Cu1 P1 C22 37.27(10) 5_666 .
N1 Cu1 P1 C10 152.68(12) . .
Cl1 Cu1 P1 C10 30.32(10) . .
Cl1 Cu1 P1 C10 -83.81(10) 5_666 .
P1 Cu1 N1 C1 -106.9(2) . .
Cl1 Cu1 N1 C1 19.1(2) . .
Cl1 Cu1 N1 C1 122.9(2) 5_666 .
P1 Cu1 N1 C2 76.0(2) . .
Cl1 Cu1 N1 C2 -158.0(2) . .
Cl1 Cu1 N1 C2 -54.2(2) 5_666 .
C2 N1 C1 C5 1.6(4) . .
Cu1 N1 C1 C5 -175.7(2) . .
C1 N1 C2 C3 -0.6(4) . .
Cu1 N1 C2 C3 176.7(2) . .
N1 C2 C3 C4 -0.8(5) . .
C2 C3 C4 C9 -177.5(3) . .
C2 C3 C4 C5 1.2(4) . .
N1 C1 C5 C6 178.6(3) . .
N1 C1 C5 C4 -1.1(4) . .
C3 C4 C5 C1 -0.3(4) . .
C9 C4 C5 C1 178.5(3) . .
C3 C4 C5 C6 180.0(3) . .
C9 C4 C5 C6 -1.2(4) . .
C1 C5 C6 C7 -178.6(3) . .
C4 C5 C6 C7 1.1(4) . .
C5 C6 C7 C8 -0.3(5) . .
C6 C7 C8 C9 -0.5(6) . .
C7 C8 C9 C4 0.3(6) . .
C3 C4 C9 C8 179.2(3) . .
C5 C4 C9 C8 0.5(5) . .
C16 P1 C10 C15 -22.8(2) . .
C22 P1 C10 C15 86.1(2) . .
Cu1 P1 C10 C15 -145.9(2) . .
C16 P1 C10 C11 157.8(2) . .
C22 P1 C10 C11 -93.2(2) . .
Cu1 P1 C10 C11 34.8(2) . .
C15 C10 C11 C12 -0.9(4) . .
P1 C10 C11 C12 178.5(2) . .
C10 C11 C12 C13 0.4(4) . .
C11 C12 C13 C14 0.2(5) . .
C12 C13 C14 C15 -0.1(5) . .
C11 C10 C15 C14 1.0(4) . .
P1 C10 C15 C14 -178.4(2) . .
C13 C14 C15 C10 -0.5(4) . .
C22 P1 C16 C21 5.5(3) . .
C10 P1 C16 C21 111.4(2) . .
Cu1 P1 C16 C21 -122.3(2) . .
C22 P1 C16 C17 -174.5(2) . .
C10 P1 C16 C17 -68.6(2) . .
Cu1 P1 C16 C17 57.7(2) . .
C21 C16 C17 C18 -2.6(4) . .
P1 C16 C17 C18 177.4(2) . .
C16 C17 C18 C19 1.6(4) . .
C17 C18 C19 C20 0.6(5) . .
C18 C19 C20 C21 -1.8(5) . .
C19 C20 C21 C16 0.8(4) . .
C17 C16 C21 C20 1.3(4) . .
P1 C16 C21 C20 -178.6(2) . .
C16 P1 C22 C23 63.4(2) . .
C10 P1 C22 C23 -41.5(3) . .
Cu1 P1 C22 C23 -170.6(2) . .
C16 P1 C22 C27 -120.1(2) . .
C10 P1 C22 C27 135.0(2) . .
Cu1 P1 C22 C27 5.9(2) . .
C27 C22 C23 C24 0.7(4) . .
P1 C22 C23 C24 177.2(2) . .
C22 C23 C24 C25 -0.8(4) . .
C23 C24 C25 C26 0.5(4) . .
C24 C25 C26 C27 -0.2(4) . .
C25 C26 C27 C22 0.1(4) . .
C23 C22 C27 C26 -0.4(4) . .
P1 C22 C27 C26 -177.1(2) . .
